data_7109457
loop_
_publ_author_name
'Kevin N. Winzenberg'
'Peter Kemppinen'
'Fiona H. Scholes'
'Gavin E. Collis'
'Ying Shu'
'Th. Birendra Singh'
'Ante Bilic'
'Craig M. Forsyth'
'Scott E. Watkins'

_publ_section_title
;
 Indan-1,3-dione electron-acceptor small molecules for
 solution-processable solar cells: a structure-property correlation
;
_journal_name_full Chem.Commun.
_journal_page_first 6307
_journal_paper_doi 10.1039/c3cc42293c
_journal_volume 49
_journal_year 2013
_chemical_formula_moiety 'C57 H54 O4 S2'
_chemical_formula_sum 'C57 H54 O4 S2'
_chemical_formula_weight 867.12
_chemical_name_systematic
;
?
;
_space_group_IT_number 2
_symmetry_cell_setting triclinic
_symmetry_space_group_name_Hall '-P 1'
_symmetry_space_group_name_H-M 'P -1'
_atom_sites_solution_hydrogens geom
_atom_sites_solution_primary direct
_atom_sites_solution_secondary difmap
_audit_creation_method SHELXL-97
_cell_angle_alpha 85.003(6)
_cell_angle_beta 75.213(7)
_cell_angle_gamma 74.553(6)
_cell_formula_units_Z 2
_cell_length_a 12.0144(9)
_cell_length_b 12.2700(8)
_cell_length_c 16.4130(14)
_cell_measurement_reflns_used 4238
_cell_measurement_temperature 123(2)
_cell_measurement_theta_max 30.5854
_cell_measurement_theta_min 1.9488
_cell_volume 2254.4(3)
_computing_cell_refinement
;
CrysAlisPro, Agilent Technologies,
Version 1.171.35.15 (release 03-08-2011 CrysAlis171 .NET)
(compiled Aug 3 2011,13:03:54)
;
_computing_data_collection
;
CrysAlisPro, Agilent Technologies,
Version 1.171.35.15 (release 03-08-2011 CrysAlis171 .NET)
(compiled Aug 3 2011,13:03:54)
;
_computing_data_reduction
;
CrysAlisPro, Agilent Technologies,
Version 1.171.35.15 (release 03-08-2011 CrysAlis171 .NET)
(compiled Aug 3 2011,13:03:54)
;
_computing_molecular_graphics X-Seed
_computing_publication_material CIFTAB
_computing_structure_refinement 'SHELXL-97 (Sheldrick, 1997)'
_computing_structure_solution 'SHELXS-97 (Sheldrick, 1990)'
_diffrn_ambient_temperature 123(2)
_diffrn_detector_area_resol_mean 10.3389
_diffrn_measured_fraction_theta_full 0.999
_diffrn_measured_fraction_theta_max 0.999
_diffrn_measurement_device_type 'Xcalibur, Ruby, Gemini ultra'
_diffrn_measurement_method '\w scans'
_diffrn_radiation_monochromator graphite
_diffrn_radiation_source 'Enhance (Mo) X-ray Source'
_diffrn_radiation_type 'Mo K\a'
_diffrn_radiation_wavelength 0.71073
_diffrn_reflns_av_R_equivalents 0.0513
_diffrn_reflns_av_sigmaI/netI 0.0785
_diffrn_reflns_limit_h_max 15
_diffrn_reflns_limit_h_min -15
_diffrn_reflns_limit_k_max 15
_diffrn_reflns_limit_k_min -15
_diffrn_reflns_limit_l_max 20
_diffrn_reflns_limit_l_min -21
_diffrn_reflns_number 21518
_diffrn_reflns_theta_full 27.50
_diffrn_reflns_theta_max 27.50
_diffrn_reflns_theta_min 1.95
_diffrn_standards_number 0
_exptl_absorpt_coefficient_mu 0.167
_exptl_absorpt_correction_T_max 1.00000
_exptl_absorpt_correction_T_min 0.84240
_exptl_absorpt_correction_type multi-scan
_exptl_absorpt_process_details
;
CrysAlisPro, Agilent Technologies,
Version 1.171.35.15 (release 03-08-2011 CrysAlis171 .NET)
(compiled Aug 3 2011,13:03:54)
Empirical absorption correction using spherical harmonics,
implemented in SCALE3 ABSPACK scaling algorithm.
;
_exptl_crystal_colour orange
_exptl_crystal_density_diffrn 1.277
_exptl_crystal_density_method 'not measured'
_exptl_crystal_description plate
_exptl_crystal_F_000 920
_exptl_crystal_size_max 0.30
_exptl_crystal_size_mid 0.10
_exptl_crystal_size_min 0.05
_refine_diff_density_max 0.504
_refine_diff_density_min -0.337
_refine_diff_density_rms 0.065
_refine_ls_extinction_method none
_refine_ls_goodness_of_fit_ref 1.028
_refine_ls_hydrogen_treatment constr
_refine_ls_matrix_type full
_refine_ls_number_parameters 568
_refine_ls_number_reflns 10332
_refine_ls_number_restraints 0
_refine_ls_restrained_S_all 1.028
_refine_ls_R_factor_all 0.0982
_refine_ls_R_factor_gt 0.0568
_refine_ls_shift/su_max 0.000
_refine_ls_shift/su_mean 0.000
_refine_ls_structure_factor_coef Fsqd
_refine_ls_weighting_details 'calc w=1/[\s^2^(Fo^2^)+(0.0641P)^2^+0.3900P] where P=(Fo^2^+2Fc^2^)/3'
_refine_ls_weighting_scheme calc
_refine_ls_wR_factor_gt 0.1265
_refine_ls_wR_factor_ref 0.1518
_reflns_number_gt 6820
_reflns_number_total 10332
_reflns_threshold_expression >2sigma(I)
_cod_data_source_file c3cc42293c.txt
_cod_data_source_block mx16_12
_cod_database_code 7109457

loop_
_symmetry_equiv_pos_as_xyz
'x, y, z'
'-x, -y, -z'

loop_
_atom_site_label
_atom_site_type_symbol
_atom_site_fract_x
_atom_site_fract_y
_atom_site_fract_z
_atom_site_U_iso_or_equiv
_atom_site_adp_type
_atom_site_occupancy
_atom_site_symmetry_multiplicity
_atom_site_calc_flag
_atom_site_refinement_flags
S1 S 0.08622(6) 0.30424(5) 0.09707(3) 0.02638(16) Uani 1 1 d .
S2 S 0.19794(6) 0.08063(5) 0.80183(3) 0.02517(15) Uani 1 1 d .
O1 O 0.14340(16) 0.49489(15) -0.23439(10) 0.0370(4) Uani 1 1 d .
O2 O -0.03487(18) 0.26521(15) -0.02137(10) 0.0396(5) Uani 1 1 d .
O3 O 0.34702(18) 0.15865(15) 0.88182(10) 0.0385(5) Uani 1 1 d .
O4 O 0.24823(19) -0.04376(18) 1.13776(11) 0.0489(5) Uani 1 1 d .
C1 C 0.2552(2) 0.18382(19) 0.45431(13) 0.0216(5) Uani 1 1 d .
C2 C 0.1797(2) 0.21287(18) 0.38876(13) 0.0209(5) Uani 1 1 d .
C3 C 0.2097(2) 0.25615(18) 0.30795(13) 0.0224(5) Uani 1 1 d .
H3 H 0.2854 0.2714 0.2865 0.027 Uiso 1 1 calc R
C4 C 0.1268(2) 0.27749(18) 0.25761(13) 0.0217(5) Uani 1 1 d .
C5 C 0.0160(2) 0.25439(19) 0.29077(13) 0.0236(5) Uani 1 1 d .
H5 H -0.0405 0.2699 0.2572 0.028 Uiso 1 1 calc R
C6 C -0.0134(2) 0.20943(19) 0.37137(13) 0.0237(5) Uani 1 1 d .
H6 H -0.0886 0.1929 0.3927 0.028 Uiso 1 1 calc R
C7 C 0.0689(2) 0.18879(18) 0.42070(13) 0.0213(5) Uani 1 1 d .
C8 C 0.1561(2) 0.32523(19) 0.17180(13) 0.0229(5) Uani 1 1 d .
C9 C 0.2368(2) 0.39162(19) 0.14018(13) 0.0252(5) Uani 1 1 d .
H9 H 0.2850 0.4115 0.1713 0.030 Uiso 1 1 calc R
C10 C 0.2368(2) 0.4248(2) 0.05596(14) 0.0279(5) Uani 1 1 d .
H10 H 0.2856 0.4709 0.0245 0.033 Uiso 1 1 calc R
C11 C 0.1613(2) 0.3859(2) 0.02244(13) 0.0266(5) Uani 1 1 d .
C12 C 0.1471(2) 0.4137(2) -0.06190(14) 0.0289(5) Uani 1 1 d .
H12 H 0.1955 0.4612 -0.0917 0.035 Uiso 1 1 calc R
C13 C 0.0802(2) 0.3870(2) -0.10782(14) 0.0274(5) Uani 1 1 d .
C14 C 0.0817(2) 0.4338(2) -0.19484(14) 0.0296(6) Uani 1 1 d .
C15 C -0.0073(2) 0.3929(2) -0.22372(14) 0.0287(5) Uani 1 1 d .
C16 C -0.0430(2) 0.4164(2) -0.29911(14) 0.0332(6) Uani 1 1 d .
H16 H -0.0092 0.4643 -0.3413 0.040 Uiso 1 1 calc R
C17 C -0.1294(3) 0.3678(2) -0.31048(16) 0.0386(7) Uani 1 1 d .
H17 H -0.1550 0.3820 -0.3615 0.046 Uiso 1 1 calc R
C18 C -0.1794(3) 0.2983(2) -0.24819(16) 0.0400(7) Uani 1 1 d .
H18 H -0.2379 0.2652 -0.2577 0.048 Uiso 1 1 calc R
C19 C -0.1452(3) 0.2763(2) -0.17217(15) 0.0355(6) Uani 1 1 d .
H19 H -0.1804 0.2298 -0.1294 0.043 Uiso 1 1 calc R
C20 C -0.0587(2) 0.3243(2) -0.16113(14) 0.0293(6) Uani 1 1 d .
C21 C -0.0072(2) 0.3177(2) -0.08680(14) 0.0307(6) Uani 1 1 d .
C22 C 0.1685(2) 0.14302(19) 0.52856(13) 0.0229(5) Uani 1 1 d .
C23 C 0.1842(2) 0.10857(19) 0.60856(12) 0.0225(5) Uani 1 1 d .
H23 H 0.2562 0.1083 0.6228 0.027 Uiso 1 1 calc R
C24 C 0.0926(2) 0.07406(19) 0.66847(13) 0.0234(5) Uani 1 1 d .
C25 C -0.0122(2) 0.07401(19) 0.64551(13) 0.0248(5) Uani 1 1 d .
H25 H -0.0734 0.0493 0.6855 0.030 Uiso 1 1 calc R
C26 C -0.0283(2) 0.10928(19) 0.56571(13) 0.0245(5) Uani 1 1 d .
H26 H -0.0999 0.1094 0.5511 0.029 Uiso 1 1 calc R
C27 C 0.0625(2) 0.14445(18) 0.50747(13) 0.0212(5) Uani 1 1 d .
C28 C 0.1049(2) 0.03645(19) 0.75443(13) 0.0254(5) Uani 1 1 d .
C29 C 0.0456(2) -0.0346(2) 0.80742(14) 0.0295(6) Uani 1 1 d .
H29 H -0.0107 -0.0662 0.7929 0.035 Uiso 1 1 calc R
C30 C 0.0771(2) -0.0549(2) 0.88445(14) 0.0308(6) Uani 1 1 d .
H30 H 0.0454 -0.1035 0.9271 0.037 Uiso 1 1 calc R
C31 C 0.1580(2) 0.0015(2) 0.89316(13) 0.0281(5) Uani 1 1 d .
C32 C 0.1956(2) -0.0056(2) 0.97008(14) 0.0301(6) Uani 1 1 d .
H32 H 0.1618 -0.0549 1.0110 0.036 Uiso 1 1 calc R
C33 C 0.2680(2) 0.0420(2) 0.99728(14) 0.0301(6) Uani 1 1 d .
C34 C 0.3400(2) 0.1197(2) 0.95318(14) 0.0318(6) Uani 1 1 d .
C35 C 0.4066(2) 0.1415(2) 1.01374(15) 0.0321(6) Uani 1 1 d .
C36 C 0.4887(3) 0.2050(2) 1.00245(17) 0.0404(7) Uani 1 1 d .
H36 H 0.5099 0.2446 0.9508 0.048 Uiso 1 1 calc R
C37 C 0.5394(3) 0.2093(2) 1.06933(18) 0.0468(8) Uani 1 1 d .
H37 H 0.5953 0.2532 1.0638 0.056 Uiso 1 1 calc R
C38 C 0.5085(3) 0.1491(3) 1.14471(17) 0.0468(8) Uani 1 1 d .
H38 H 0.5441 0.1529 1.1895 0.056 Uiso 1 1 calc R
C39 C 0.4290(3) 0.0856(2) 1.15525(16) 0.0417(7) Uani 1 1 d .
H39 H 0.4094 0.0446 1.2064 0.050 Uiso 1 1 calc R
C40 C 0.3769(2) 0.0821(2) 1.08943(15) 0.0343(6) Uani 1 1 d .
C41 C 0.2908(3) 0.0181(2) 1.08290(15) 0.0350(6) Uani 1 1 d .
C42 C 0.2867(2) 0.28927(19) 0.47703(13) 0.0235(5) Uani 1 1 d .
H42A H 0.3195 0.2710 0.5276 0.028 Uiso 1 1 calc R
H42B H 0.3501 0.3070 0.4301 0.028 Uiso 1 1 calc R
C43 C 0.1829(2) 0.3942(2) 0.49443(14) 0.0270(5) Uani 1 1 d .
H43A H 0.1138 0.3728 0.5331 0.032 Uiso 1 1 calc R
H43B H 0.1604 0.4216 0.4409 0.032 Uiso 1 1 calc R
C44 C 0.2089(2) 0.4910(2) 0.53298(14) 0.0268(5) Uani 1 1 d .
H44A H 0.1402 0.5580 0.5370 0.032 Uiso 1 1 calc R
H44B H 0.2176 0.4686 0.5909 0.032 Uiso 1 1 calc R
C45 C 0.3213(2) 0.5235(2) 0.48204(14) 0.0294(6) Uani 1 1 d .
H45A H 0.3916 0.4661 0.4930 0.035 Uiso 1 1 calc R
H45B H 0.3244 0.5216 0.4213 0.035 Uiso 1 1 calc R
C46 C 0.3296(2) 0.6396(2) 0.50161(15) 0.0323(6) Uani 1 1 d .
H46A H 0.4022 0.6553 0.4635 0.039 Uiso 1 1 calc R
H46B H 0.2603 0.6970 0.4892 0.039 Uiso 1 1 calc R
C47 C 0.3332(2) 0.6527(2) 0.59176(15) 0.0324(6) Uani 1 1 d .
H47A H 0.4006 0.5939 0.6053 0.039 Uiso 1 1 calc R
H47B H 0.2589 0.6410 0.6302 0.039 Uiso 1 1 calc R
C48 C 0.3467(3) 0.7694(2) 0.60664(18) 0.0444(7) Uani 1 1 d .
H48A H 0.4200 0.7817 0.5672 0.053 Uiso 1 1 calc R
H48B H 0.2784 0.8281 0.5941 0.053 Uiso 1 1 calc R
C49 C 0.3529(3) 0.7827(3) 0.6955(2) 0.0591(9) Uani 1 1 d .
H49A H 0.3614 0.8586 0.7017 0.089 Uiso 1 1 calc R
H49B H 0.4216 0.7261 0.7079 0.089 Uiso 1 1 calc R
H49C H 0.2799 0.7721 0.7348 0.089 Uiso 1 1 calc R
C50 C 0.3689(2) 0.09027(19) 0.42305(13) 0.0236(5) Uani 1 1 d .
H50A H 0.4223 0.1222 0.3766 0.028 Uiso 1 1 calc R
H50B H 0.4097 0.0687 0.4695 0.028 Uiso 1 1 calc R
C51 C 0.3529(2) -0.01684(19) 0.39199(13) 0.0245(5) Uani 1 1 d .
H51A H 0.3021 -0.0512 0.4387 0.029 Uiso 1 1 calc R
H51B H 0.3109 0.0038 0.3461 0.029 Uiso 1 1 calc R
C52 C 0.4696(2) -0.1039(2) 0.35995(14) 0.0278(5) Uani 1 1 d .
H52A H 0.5042 -0.1347 0.4084 0.033 Uiso 1 1 calc R
H52B H 0.5257 -0.0656 0.3211 0.033 Uiso 1 1 calc R
C53 C 0.4584(2) -0.2025(2) 0.31409(14) 0.0277(5) Uani 1 1 d .
H53A H 0.3893 -0.2296 0.3472 0.033 Uiso 1 1 calc R
H53B H 0.4424 -0.1747 0.2587 0.033 Uiso 1 1 calc R
C54 C 0.5684(2) -0.3013(2) 0.30030(15) 0.0304(6) Uani 1 1 d .
H54A H 0.5912 -0.3213 0.3546 0.036 Uiso 1 1 calc R
H54B H 0.6346 -0.2766 0.2605 0.036 Uiso 1 1 calc R
C55 C 0.5540(3) -0.4075(2) 0.26595(16) 0.0389(6) Uani 1 1 d .
H55A H 0.6279 -0.4682 0.2635 0.047 Uiso 1 1 calc R
H55B H 0.4885 -0.4328 0.3061 0.047 Uiso 1 1 calc R
C56 C 0.5283(3) -0.3930(2) 0.18032(16) 0.0423(7) Uani 1 1 d .
H56A H 0.5902 -0.3621 0.1406 0.051 Uiso 1 1 calc R
H56B H 0.4507 -0.3374 0.1834 0.051 Uiso 1 1 calc R
C57 C 0.5250(4) -0.5045(3) 0.1461(2) 0.0657(10) Uani 1 1 d .
H57A H 0.5075 -0.4905 0.0904 0.099 Uiso 1 1 calc R
H57B H 0.4631 -0.5349 0.1846 0.099 Uiso 1 1 calc R
H57C H 0.6024 -0.5591 0.1413 0.099 Uiso 1 1 calc R

loop_
_atom_site_aniso_label
_atom_site_aniso_U_11
_atom_site_aniso_U_22
_atom_site_aniso_U_33
_atom_site_aniso_U_23
_atom_site_aniso_U_13
_atom_site_aniso_U_12
S1 0.0321(4) 0.0270(3) 0.0211(3) 0.0026(2) -0.0094(2) -0.0074(3)
S2 0.0326(4) 0.0247(3) 0.0190(3) 0.0023(2) -0.0072(2) -0.0085(3)
O1 0.0364(12) 0.0433(11) 0.0281(9) 0.0082(8) -0.0049(8) -0.0101(9)
O2 0.0532(14) 0.0413(11) 0.0294(9) 0.0111(8) -0.0137(9) -0.0206(10)
O3 0.0542(14) 0.0360(11) 0.0309(9) 0.0067(8) -0.0164(9) -0.0175(10)
O4 0.0558(15) 0.0600(14) 0.0276(10) 0.0120(9) -0.0099(9) -0.0131(11)
C1 0.0217(13) 0.0243(12) 0.0209(11) 0.0007(9) -0.0074(9) -0.0078(10)
C2 0.0222(13) 0.0215(12) 0.0211(11) -0.0034(9) -0.0070(9) -0.0061(10)
C3 0.0253(14) 0.0226(12) 0.0210(11) -0.0014(9) -0.0052(9) -0.0089(10)
C4 0.0260(14) 0.0185(11) 0.0204(11) -0.0029(9) -0.0054(9) -0.0046(10)
C5 0.0253(14) 0.0244(12) 0.0228(11) -0.0020(9) -0.0096(10) -0.0050(11)
C6 0.0233(14) 0.0254(12) 0.0244(11) -0.0019(9) -0.0068(9) -0.0080(10)
C7 0.0239(13) 0.0201(12) 0.0209(11) -0.0011(9) -0.0057(9) -0.0067(10)
C8 0.0272(14) 0.0195(12) 0.0198(11) -0.0037(9) -0.0062(9) -0.0008(10)
C9 0.0297(15) 0.0216(12) 0.0215(11) -0.0008(9) -0.0047(10) -0.0031(11)
C10 0.0263(14) 0.0270(13) 0.0273(12) 0.0007(10) -0.0016(10) -0.0069(11)
C11 0.0295(15) 0.0253(13) 0.0212(11) 0.0020(9) -0.0037(10) -0.0038(11)
C12 0.0303(15) 0.0262(13) 0.0244(12) 0.0021(10) -0.0020(10) -0.0027(11)
C13 0.0304(15) 0.0266(13) 0.0216(11) 0.0018(10) -0.0053(10) -0.0027(11)
C14 0.0295(15) 0.0290(14) 0.0237(12) 0.0035(10) -0.0030(10) -0.0005(12)
C15 0.0291(15) 0.0248(13) 0.0255(12) -0.0025(10) -0.0038(10) 0.0025(11)
C16 0.0362(16) 0.0339(15) 0.0228(12) 0.0010(10) -0.0052(11) 0.0001(12)
C17 0.0407(18) 0.0427(16) 0.0294(13) -0.0018(12) -0.0129(12) -0.0010(14)
C18 0.0386(18) 0.0455(17) 0.0378(15) -0.0061(12) -0.0137(13) -0.0078(14)
C19 0.0391(17) 0.0349(15) 0.0322(13) 0.0002(11) -0.0079(12) -0.0098(13)
C20 0.0330(16) 0.0278(13) 0.0231(12) -0.0015(10) -0.0058(10) -0.0017(12)
C21 0.0370(16) 0.0261(13) 0.0252(12) 0.0020(10) -0.0068(11) -0.0029(12)
C22 0.0269(14) 0.0204(12) 0.0233(11) -0.0020(9) -0.0072(10) -0.0077(10)
C23 0.0252(14) 0.0236(12) 0.0198(11) -0.0012(9) -0.0066(9) -0.0068(10)
C24 0.0288(14) 0.0208(12) 0.0197(11) -0.0006(9) -0.0044(9) -0.0061(11)
C25 0.0264(14) 0.0231(12) 0.0242(11) 0.0005(9) -0.0020(10) -0.0095(11)
C26 0.0249(14) 0.0244(12) 0.0268(12) -0.0003(9) -0.0084(10) -0.0090(11)
C27 0.0254(14) 0.0200(12) 0.0193(11) -0.0012(9) -0.0063(9) -0.0065(10)
C28 0.0299(15) 0.0217(12) 0.0231(11) -0.0023(9) -0.0048(10) -0.0053(11)
C29 0.0349(16) 0.0284(13) 0.0267(12) -0.0005(10) -0.0058(10) -0.0125(12)
C30 0.0395(17) 0.0287(13) 0.0225(12) 0.0042(10) -0.0026(10) -0.0118(12)
C31 0.0355(16) 0.0257(13) 0.0196(11) 0.0021(9) -0.0039(10) -0.0053(11)
C32 0.0368(16) 0.0271(13) 0.0225(12) 0.0012(10) -0.0047(10) -0.0044(12)
C33 0.0382(16) 0.0273(13) 0.0197(11) -0.0003(10) -0.0043(10) -0.0022(12)
C34 0.0411(17) 0.0254(13) 0.0243(12) -0.0018(10) -0.0092(11) 0.0012(12)
C35 0.0374(17) 0.0252(13) 0.0311(13) -0.0058(10) -0.0115(11) 0.0011(12)
C36 0.0439(19) 0.0319(15) 0.0461(16) -0.0058(12) -0.0182(13) -0.0023(14)
C37 0.046(2) 0.0391(17) 0.0577(19) -0.0145(14) -0.0233(15) -0.0009(15)
C38 0.049(2) 0.0494(18) 0.0398(16) -0.0177(13) -0.0238(14) 0.0087(16)
C39 0.0445(19) 0.0449(17) 0.0294(14) -0.0104(12) -0.0124(12) 0.0060(15)
C40 0.0353(17) 0.0339(14) 0.0258(13) -0.0066(11) -0.0084(11) 0.0073(12)
C41 0.0400(17) 0.0355(15) 0.0250(13) -0.0002(11) -0.0075(11) -0.0022(13)
C42 0.0261(14) 0.0253(12) 0.0211(11) 0.0009(9) -0.0082(9) -0.0082(11)
C43 0.0259(14) 0.0289(13) 0.0273(12) -0.0041(10) -0.0048(10) -0.0091(11)
C44 0.0277(14) 0.0282(13) 0.0257(12) -0.0014(10) -0.0055(10) -0.0098(11)
C45 0.0316(16) 0.0315(14) 0.0252(12) 0.0017(10) -0.0043(10) -0.0116(12)
C46 0.0297(15) 0.0293(14) 0.0380(14) 0.0073(11) -0.0050(11) -0.0130(12)
C47 0.0278(15) 0.0314(14) 0.0409(14) -0.0018(11) -0.0091(11) -0.0114(12)
C48 0.0339(18) 0.0399(17) 0.0660(19) -0.0083(14) -0.0167(14) -0.0136(14)
C49 0.054(2) 0.058(2) 0.072(2) -0.0235(17) -0.0246(18) -0.0094(18)
C50 0.0245(14) 0.0280(13) 0.0199(11) 0.0012(9) -0.0069(9) -0.0088(11)
C51 0.0250(14) 0.0277(13) 0.0227(11) 0.0011(9) -0.0058(9) -0.0104(11)
C52 0.0273(15) 0.0296(13) 0.0266(12) -0.0001(10) -0.0082(10) -0.0058(11)
C53 0.0304(15) 0.0268(13) 0.0254(12) 0.0027(10) -0.0075(10) -0.0065(11)
C54 0.0317(16) 0.0277(13) 0.0303(13) -0.0001(10) -0.0057(11) -0.0069(12)
C55 0.0393(18) 0.0317(15) 0.0414(15) -0.0012(12) -0.0032(12) -0.0078(13)
C56 0.0384(18) 0.0426(17) 0.0456(16) -0.0076(13) -0.0025(13) -0.0151(14)
C57 0.080(3) 0.057(2) 0.070(2) -0.0170(17) -0.0115(19) -0.035(2)

loop_
_atom_type_symbol
_atom_type_description
_atom_type_scat_dispersion_real
_atom_type_scat_dispersion_imag
_atom_type_scat_source
C C 0.0033 0.0016 'International Tables Vol C Tables 4.2.6.8 and 6.1.1.4'
H H 0.0000 0.0000 'International Tables Vol C Tables 4.2.6.8 and 6.1.1.4'
O O 0.0106 0.0060 'International Tables Vol C Tables 4.2.6.8 and 6.1.1.4'
S S 0.1246 0.1234 'International Tables Vol C Tables 4.2.6.8 and 6.1.1.4'

loop_
_geom_angle_atom_site_label_1
_geom_angle_atom_site_label_2
_geom_angle_atom_site_label_3
_geom_angle
C8 S1 C11 91.96(11)
C28 S2 C31 91.55(11)
C22 C1 C50 111.85(17)
C22 C1 C2 100.66(17)
C50 C1 C2 111.19(18)
C22 C1 C42 111.30(18)
C50 C1 C42 110.26(18)
C2 C1 C42 111.27(17)
C3 C2 C7 120.82(19)
C3 C2 C1 128.2(2)
C7 C2 C1 110.96(18)
C2 C3 C4 119.4(2)
C5 C4 C3 119.15(19)
C5 C4 C8 120.57(19)
C3 C4 C8 120.3(2)
C6 C5 C4 121.5(2)
C5 C6 C7 118.9(2)
C6 C7 C2 120.22(19)
C6 C7 C27 131.3(2)
C2 C7 C27 108.49(18)
C9 C8 C4 127.52(19)
C9 C8 S1 111.98(16)
C4 C8 S1 120.49(16)
C8 C9 C10 110.6(2)
C11 C10 C9 115.4(2)
C10 C11 C12 123.1(2)
C10 C11 S1 110.06(16)
C12 C11 S1 126.82(19)
C13 C12 C11 133.9(2)
C12 C13 C21 131.3(2)
C12 C13 C14 121.3(2)
C21 C13 C14 107.3(2)
O1 C14 C15 126.8(2)
O1 C14 C13 126.6(2)
C15 C14 C13 106.59(19)
C16 C15 C20 121.0(2)
C16 C15 C14 129.2(2)
C20 C15 C14 109.81(19)
C17 C16 C15 117.8(2)
C16 C17 C18 120.9(2)
C17 C18 C19 121.3(3)
C20 C19 C18 117.7(2)
C19 C20 C15 121.3(2)
C19 C20 C21 129.4(2)
C15 C20 C21 109.3(2)
O2 C21 C13 127.8(2)
O2 C21 C20 125.2(2)
C13 C21 C20 106.98(19)
C23 C22 C27 120.6(2)
C23 C22 C1 128.3(2)
C27 C22 C1 111.17(17)
C22 C23 C24 119.4(2)
C25 C24 C23 119.14(19)
C25 C24 C28 119.3(2)
C23 C24 C28 121.5(2)
C26 C25 C24 121.5(2)
C25 C26 C27 118.7(2)
C26 C27 C22 120.69(19)
C26 C27 C7 130.6(2)
C22 C27 C7 108.67(19)
C29 C28 C24 126.4(2)
C29 C28 S2 111.27(16)
C24 C28 S2 122.28(17)
C28 C29 C30 112.8(2)
C31 C30 C29 114.1(2)
C30 C31 C32 121.4(2)
C30 C31 S2 110.27(16)
C32 C31 S2 128.34(19)
C33 C32 C31 134.4(2)
C32 C33 C34 130.1(2)
C32 C33 C41 122.3(2)
C34 C33 C41 107.6(2)
O3 C34 C33 128.0(2)
O3 C34 C35 125.5(2)
C33 C34 C35 106.44(19)
C36 C35 C40 120.8(2)
C36 C35 C34 129.6(2)
C40 C35 C34 109.5(2)
C35 C36 C37 117.8(3)
C36 C37 C38 120.4(3)
C39 C38 C37 121.6(2)
C38 C39 C40 118.3(3)
C39 C40 C35 120.9(3)
C39 C40 C41 129.7(2)
C35 C40 C41 109.3(2)
O4 C41 C40 125.9(2)
O4 C41 C33 127.0(2)
C40 C41 C33 107.1(2)
C43 C42 C1 114.76(19)
C42 C43 C44 114.2(2)
C45 C44 C43 113.0(2)
C46 C45 C44 114.2(2)
C47 C46 C45 114.60(18)
C46 C47 C48 112.2(2)
C49 C48 C47 112.7(2)
C51 C50 C1 116.55(19)
C52 C51 C50 113.37(19)
C51 C52 C53 114.4(2)
C54 C53 C52 113.7(2)
C53 C54 C55 114.9(2)
C56 C55 C54 115.0(2)
C55 C56 C57 112.6(2)

loop_
_geom_bond_atom_site_label_1
_geom_bond_atom_site_label_2
_geom_bond_distance
S1 C8 1.724(2)
S1 C11 1.738(2)
S2 C28 1.729(2)
S2 C31 1.746(2)
O1 C14 1.224(3)
O2 C21 1.221(3)
O3 C34 1.217(3)
O4 C41 1.225(3)
C1 C22 1.531(3)
C1 C50 1.535(3)
C1 C2 1.538(3)
C1 C42 1.541(3)
C2 C3 1.380(3)
C2 C7 1.400(3)
C3 C4 1.409(3)
C4 C5 1.398(3)
C4 C8 1.471(3)
C5 C6 1.385(3)
C6 C7 1.392(3)
C7 C27 1.470(3)
C8 C9 1.401(3)
C9 C10 1.407(3)
C10 C11 1.373(3)
C11 C12 1.438(3)
C12 C13 1.346(3)
C13 C21 1.478(3)
C13 C14 1.490(3)
C14 C15 1.484(3)
C15 C16 1.393(3)
C15 C20 1.396(3)
C16 C17 1.385(4)
C17 C18 1.393(4)
C18 C19 1.393(3)
C19 C20 1.379(3)
C20 C21 1.490(3)
C22 C23 1.388(3)
C22 C27 1.398(3)
C23 C24 1.408(3)
C24 C25 1.403(3)
C24 C28 1.477(3)
C25 C26 1.388(3)
C26 C27 1.392(3)
C28 C29 1.380(3)
C29 C30 1.394(3)
C30 C31 1.375(3)
C31 C32 1.434(3)
C32 C33 1.345(3)
C33 C34 1.476(3)
C33 C41 1.489(3)
C34 C35 1.505(3)
C35 C36 1.381(4)
C35 C40 1.399(3)
C36 C37 1.396(4)
C37 C38 1.402(4)
C38 C39 1.355(4)
C39 C40 1.389(3)
C40 C41 1.484(4)
C42 C43 1.524(3)
C43 C44 1.529(3)
C44 C45 1.528(3)
C45 C46 1.521(3)
C46 C47 1.515(3)
C47 C48 1.530(3)
C48 C49 1.504(4)
C50 C51 1.525(3)
C51 C52 1.519(3)
C52 C53 1.531(3)
C53 C54 1.520(3)
C54 C55 1.531(3)
C55 C56 1.501(4)
C56 C57 1.537(4)
